data_4104651
loop_
_publ_author_name
'Masato Ohashi'
'Osamu Kishizaki'
'Haruo Ikeda'
'Sensuke Ogoshi'

_publ_contact_author_address
;
 Department of Applied Chemistry,
 Faculty of Engineering, Suita, Osaka-565-0871,
 Japan
;
_publ_contact_author_email ogoshi@chem.eng.osaka-u.ac.jp
_publ_contact_author_fax '+81 6 6879 7394'
_publ_contact_author_name 'Prof. Sensuke Ogoshi'
_publ_contact_author_phone '+81 6 6879 7393'
_publ_section_title
;
 Ni(0)-Catalyzed Formation of Azaaluminacyclopentenes via
 Azanickelacyclopentenes: A Unique Nickel/Aluminum Double Transmetalation
 Reaction
;
_journal_name_full 'Journal of the American Chemical Society'
_journal_page_first 9160
_journal_page_last 9161
_journal_paper_doi 10.1021/ja903175g
_journal_volume 131
_journal_year 2009
_chemical_formula_moiety 'C56 H48 Al2 N2 O4 S2, (C7 H8)'
_chemical_formula_sum 'C63 H56 Al2 N2 O4 S2'
_chemical_formula_weight 1023.18
_chemical_name_systematic
; 
 ? 
;
_space_group_IT_number 13
_symmetry_cell_setting monoclinic
_symmetry_Int_Tables_number 13
_symmetry_space_group_name_Hall '-P 2yc'
_symmetry_space_group_name_H-M 'P 1 2/c 1'
_atom_sites_solution_hydrogens geom
_atom_sites_solution_primary direct
_atom_sites_solution_secondary difmap
_audit_creation_method SHELXL-97
_cell_angle_alpha 90.00
_cell_angle_beta 107.199(3)
_cell_angle_gamma 90.00
_cell_formula_units_Z 2
_cell_length_a 15.171(2)
_cell_length_b 9.7939(14)
_cell_length_c 19.800(3)
_cell_measurement_reflns_used 12050
_cell_measurement_temperature 273(2)
_cell_measurement_theta_max 27.47
_cell_measurement_theta_min 3.00
_cell_volume 2810.4(7)
_computing_cell_refinement 'Rigaku/RAPID Diffractometer Control'
_computing_data_collection 'Rigaku/RAPID Diffractometer Control'
_computing_data_reduction 'teXsan: PROCESS (MSC)'
_computing_molecular_graphics 'Ortep-3 (Louis J. Farrugia, 1999)'
_computing_publication_material 'SHELXL-97 and modified'
_computing_structure_refinement 'SHELXL-97 (Sheldrick, 1999)'
_computing_structure_solution 'PATTY (Bueskens, et al., 1994)'
_diffrn_ambient_temperature 273(2)
_diffrn_detector_area_resol_mean 10.00
_diffrn_measured_fraction_theta_full 0.993
_diffrn_measured_fraction_theta_max 0.993
_diffrn_measurement_device_type 'Rigaku R-AXIS RAPID'
_diffrn_measurement_method \w
_diffrn_radiation_detector 'imaging plate'
_diffrn_radiation_monochromator graphite
_diffrn_radiation_source 'fine-focus sealed tube'
_diffrn_radiation_type MoK\a
_diffrn_radiation_wavelength 0.71075
_diffrn_reflns_av_R_equivalents 0.0732
_diffrn_reflns_av_sigmaI/netI 0.0625
_diffrn_reflns_limit_h_max 19
_diffrn_reflns_limit_h_min -19
_diffrn_reflns_limit_k_max 12
_diffrn_reflns_limit_k_min -12
_diffrn_reflns_limit_l_max 23
_diffrn_reflns_limit_l_min -25
_diffrn_reflns_number 26706
_diffrn_reflns_theta_full 27.48
_diffrn_reflns_theta_max 27.48
_diffrn_reflns_theta_min 2.99
_exptl_absorpt_coefficient_mu 0.174
_exptl_absorpt_correction_T_max 0.9335
_exptl_absorpt_correction_T_min 0.8050
_exptl_absorpt_correction_type multi-scan
_exptl_absorpt_process_details
;
Higashi, T. (1999). Abscor - empirical Absorption Correction based on
Fourier Series Approximation. Rigaku Corporation, Tokyo, Japan.
;
_exptl_crystal_colour colorless
_exptl_crystal_density_diffrn 1.209
_exptl_crystal_description platelet
_exptl_crystal_F_000 1076
_exptl_crystal_size_max 1.30
_exptl_crystal_size_mid 1.10
_exptl_crystal_size_min 0.40
_refine_diff_density_max 0.320
_refine_diff_density_min -0.461
_refine_diff_density_rms 0.053
_refine_ls_extinction_method none
_refine_ls_goodness_of_fit_ref 1.042
_refine_ls_hydrogen_treatment constr
_refine_ls_matrix_type full
_refine_ls_number_parameters 333
_refine_ls_number_reflns 6411
_refine_ls_number_restraints 6
_refine_ls_restrained_S_all 1.045
_refine_ls_R_factor_all 0.1018
_refine_ls_R_factor_gt 0.0685
_refine_ls_shift/su_max 0.003
_refine_ls_shift/su_mean 0.000
_refine_ls_structure_factor_coef Fsqd
_refine_ls_weighting_details 'calc w=1/[\s^2^(Fo^2^)+(0.1117P)^2^+0.0000P] where P=(Fo^2^+2Fc^2^)/3'
_refine_ls_weighting_scheme calc
_refine_ls_wR_factor_gt 0.1801
_refine_ls_wR_factor_ref 0.2089
_reflns_number_gt 3923
_reflns_number_total 6411
_reflns_threshold_expression >2sigma(I)
_cod_data_source_file ja903175g_si_002_1.cif
_cod_data_source_block 4a
_cod_original_cell_volume 2810.3(7)
_cod_original_sg_symbol_Hall '-p 2yc'
_cod_original_sg_symbol_H-M 'P 2/c'
_cod_database_code 4104651

loop_
_symmetry_equiv_pos_as_xyz
'x, y, z'
'-x, y, -z+1/2'
'-x, -y, -z'
'x, -y, z-1/2'

loop_
_atom_site_label
_atom_site_type_symbol
_atom_site_fract_x
_atom_site_fract_y
_atom_site_fract_z
_atom_site_U_iso_or_equiv
_atom_site_adp_type
_atom_site_occupancy
_atom_site_symmetry_multiplicity
_atom_site_calc_flag
_atom_site_refinement_flags
S1 S 1.01854(4) 0.28242(7) 0.15804(3) 0.0534(2) Uani 1 1 d .
Al1 Al 0.87085(5) 0.43165(8) 0.20662(4) 0.0527(2) Uani 1 1 d .
O1 O 0.96458(11) 0.40834(17) 0.16404(8) 0.0552(4) Uani 1 1 d .
O2 O 0.96971(12) 0.15617(18) 0.15124(9) 0.0625(5) Uani 1 1 d .
N1 N 0.89416(14) 0.2929(2) 0.27543(10) 0.0533(5) Uani 1 1 d .
C1 C 0.76664(16) 0.3250(3) 0.15065(13) 0.0539(6) Uani 1 1 d .
C2 C 0.76576(16) 0.2027(3) 0.18090(13) 0.0530(6) Uani 1 1 d .
C3 C 0.83555(17) 0.1682(3) 0.25183(13) 0.0544(6) Uani 1 1 d .
H3 H 0.8754 0.0950 0.2439 0.065 Uiso 1 1 calc R
C4 C 0.8710(2) 0.6215(3) 0.23465(16) 0.0718(8) Uani 1 1 d .
H4A H 0.8221 0.6364 0.2555 0.108 Uiso 1 1 calc R
H4B H 0.8618 0.6789 0.1939 0.108 Uiso 1 1 calc R
H4C H 0.9291 0.6431 0.2685 0.108 Uiso 1 1 calc R
C5 C 1.04885(19) 0.3094(3) 0.07991(14) 0.0634(7) Uani 1 1 d .
C6 C 1.0233(3) 0.2141(4) 0.02664(16) 0.0939(11) Uani 1 1 d .
H6 H 0.9878 0.1388 0.0307 0.113 Uiso 1 1 calc R
C7 C 1.0515(4) 0.2324(5) -0.0328(2) 0.1254(17) Uani 1 1 d .
H7 H 1.0344 0.1689 -0.0693 0.150 Uiso 1 1 calc R
C8 C 1.1026(3) 0.3388(6) -0.0392(2) 0.1177(16) Uani 1 1 d .
H8 H 1.1215 0.3478 -0.0796 0.141 Uiso 1 1 calc R
C9 C 1.1275(3) 0.4346(5) 0.0124(2) 0.1057(13) Uani 1 1 d .
H9 H 1.1621 0.5099 0.0068 0.127 Uiso 1 1 calc R
C10 C 1.1012(2) 0.4201(4) 0.07380(17) 0.0846(9) Uani 1 1 d .
H10 H 1.1189 0.4843 0.1099 0.102 Uiso 1 1 calc R
C11 C 0.70789(16) 0.3616(3) 0.07837(13) 0.0552(6) Uani 1 1 d .
C12 C 0.7039(2) 0.2809(3) 0.01997(14) 0.0722(8) Uani 1 1 d .
H12 H 0.7354 0.1982 0.0260 0.087 Uiso 1 1 calc R
C13 C 0.6539(3) 0.3218(4) -0.04674(16) 0.0882(10) Uani 1 1 d .
H13 H 0.6524 0.2664 -0.0852 0.106 Uiso 1 1 calc R
C14 C 0.6064(2) 0.4424(4) -0.05771(17) 0.0854(10) Uani 1 1 d .
H14 H 0.5722 0.4689 -0.1030 0.103 Uiso 1 1 calc R
C15 C 0.6102(2) 0.5226(3) -0.00105(17) 0.0833(9) Uani 1 1 d .
H15 H 0.5785 0.6052 -0.0077 0.100 Uiso 1 1 calc R
C16 C 0.66020(19) 0.4835(3) 0.06623(14) 0.0679(7) Uani 1 1 d .
H16 H 0.6619 0.5404 0.1042 0.082 Uiso 1 1 calc R
C17 C 0.70288(18) 0.0875(3) 0.14817(14) 0.0603(7) Uani 1 1 d .
C18 C 0.6083(2) 0.1034(4) 0.13144(19) 0.0823(9) Uani 1 1 d .
H18 H 0.5833 0.1836 0.1430 0.099 Uiso 1 1 calc R
C19 C 0.5507(2) -0.0027(4) 0.0969(2) 0.1014(12) Uani 1 1 d .
H19 H 0.4871 0.0079 0.0850 0.122 Uiso 1 1 calc R
C20 C 0.5860(3) -0.1203(4) 0.0805(2) 0.1005(12) Uani 1 1 d .
H20 H 0.5467 -0.1900 0.0580 0.121 Uiso 1 1 calc R
C21 C 0.6790(3) -0.1372(3) 0.0969(2) 0.0920(10) Uani 1 1 d .
H21 H 0.7032 -0.2178 0.0850 0.110 Uiso 1 1 calc R
C22 C 0.7372(2) -0.0338(3) 0.13129(17) 0.0768(8) Uani 1 1 d .
H22 H 0.8007 -0.0464 0.1432 0.092 Uiso 1 1 calc R
C23 C 0.79270(18) 0.1202(3) 0.30725(13) 0.0592(6) Uani 1 1 d .
C24 C 0.7323(2) 0.2009(3) 0.32856(17) 0.0788(9) Uani 1 1 d .
H24 H 0.7143 0.2844 0.3064 0.095 Uiso 1 1 calc R
C25 C 0.6975(3) 0.1601(4) 0.3827(2) 0.0951(11) Uani 1 1 d .
H25 H 0.6568 0.2165 0.3967 0.114 Uiso 1 1 calc R
C26 C 0.7225(3) 0.0386(5) 0.4151(2) 0.1031(12) Uani 1 1 d .
H26 H 0.6996 0.0118 0.4518 0.124 Uiso 1 1 calc R
C27 C 0.7817(3) -0.0448(4) 0.3938(2) 0.1098(14) Uani 1 1 d .
H27 H 0.7985 -0.1290 0.4155 0.132 Uiso 1 1 calc R
C28 C 0.8161(2) -0.0037(3) 0.34004(17) 0.0840(9) Uani 1 1 d .
H28 H 0.8560 -0.0610 0.3257 0.101 Uiso 1 1 calc R
C91 C 0.5000 0.7269(15) 0.2500 0.177(5) Uani 1 2 d SD
C92 C 0.4289(6) 0.6540(10) 0.2584(3) 0.177(3) Uani 1 1 d D
H92 H 0.3786 0.7017 0.2642 0.212 Uiso 1 1 calc R
C93 C 0.4253(6) 0.5159(10) 0.2590(3) 0.197(4) Uani 1 1 d D
H93 H 0.3743 0.4710 0.2653 0.237 Uiso 1 1 calc R
C94 C 0.5000 0.4424(13) 0.2500 0.185(4) Uani 1 2 d SD
H94 H 0.5000 0.3475 0.2500 0.222 Uiso 1 2 calc SR
C95 C 0.5000 0.8739(12) 0.2500 0.294(10) Uani 1 2 d SD

loop_
_atom_site_aniso_label
_atom_site_aniso_U_11
_atom_site_aniso_U_22
_atom_site_aniso_U_33
_atom_site_aniso_U_23
_atom_site_aniso_U_13
_atom_site_aniso_U_12
S1 0.0554(4) 0.0625(4) 0.0433(4) -0.0012(2) 0.0159(3) -0.0013(3)
Al1 0.0544(4) 0.0544(5) 0.0484(4) 0.0003(3) 0.0140(4) 0.0004(3)
O1 0.0564(10) 0.0608(10) 0.0491(9) 0.0036(7) 0.0165(8) 0.0037(8)
O2 0.0638(11) 0.0615(11) 0.0629(11) -0.0062(8) 0.0195(9) -0.0078(9)
N1 0.0553(11) 0.0601(13) 0.0427(11) 0.0013(8) 0.0116(9) -0.0035(9)
C1 0.0528(13) 0.0602(15) 0.0495(14) -0.0018(11) 0.0164(11) 0.0027(11)
C2 0.0508(13) 0.0612(16) 0.0474(13) -0.0034(11) 0.0150(11) -0.0016(11)
C3 0.0585(14) 0.0544(14) 0.0505(13) -0.0002(11) 0.0165(12) -0.0037(11)
C4 0.0762(18) 0.0672(18) 0.0700(18) -0.0066(14) 0.0182(15) 0.0050(15)
C5 0.0650(16) 0.0805(19) 0.0459(14) 0.0067(12) 0.0185(13) 0.0089(14)
C6 0.133(3) 0.102(3) 0.0498(17) -0.0106(16) 0.032(2) -0.001(2)
C7 0.189(5) 0.137(4) 0.063(2) -0.003(2) 0.058(3) 0.021(4)
C8 0.144(4) 0.153(4) 0.078(3) 0.035(3) 0.066(3) 0.053(3)
C9 0.096(3) 0.143(4) 0.087(3) 0.045(3) 0.042(2) 0.011(2)
C10 0.083(2) 0.112(3) 0.0617(18) 0.0165(17) 0.0260(16) -0.0091(19)
C11 0.0523(13) 0.0616(16) 0.0509(14) -0.0004(11) 0.0140(11) -0.0024(12)
C12 0.090(2) 0.0716(19) 0.0515(16) -0.0046(13) 0.0152(15) 0.0125(15)
C13 0.116(3) 0.089(2) 0.0513(17) -0.0104(15) 0.0118(18) 0.002(2)
C14 0.091(2) 0.092(2) 0.0573(18) 0.0049(16) -0.0027(17) 0.0044(18)
C15 0.091(2) 0.077(2) 0.0699(19) 0.0079(16) 0.0054(17) 0.0181(17)
C16 0.0755(17) 0.0647(17) 0.0572(16) -0.0012(12) 0.0098(14) 0.0058(14)
C17 0.0634(15) 0.0653(17) 0.0514(14) -0.0002(11) 0.0156(12) -0.0086(13)
C18 0.0652(18) 0.087(2) 0.096(2) -0.0181(18) 0.0260(17) -0.0071(16)
C19 0.0681(19) 0.115(3) 0.114(3) -0.019(2) 0.016(2) -0.025(2)
C20 0.108(3) 0.089(3) 0.098(3) -0.020(2) 0.021(2) -0.039(2)
C21 0.100(3) 0.065(2) 0.099(3) -0.0109(17) 0.011(2) -0.0086(18)
C22 0.0736(18) 0.0650(19) 0.085(2) -0.0070(15) 0.0123(16) -0.0032(15)
C23 0.0601(14) 0.0642(16) 0.0522(14) 0.0043(12) 0.0148(12) -0.0071(12)
C24 0.090(2) 0.076(2) 0.078(2) 0.0112(15) 0.0381(18) 0.0064(16)
C25 0.107(3) 0.100(3) 0.097(3) 0.000(2) 0.059(2) -0.009(2)
C26 0.108(3) 0.124(3) 0.088(3) 0.026(2) 0.046(2) -0.020(3)
C27 0.111(3) 0.111(3) 0.118(3) 0.054(2) 0.049(3) 0.004(2)
C28 0.087(2) 0.080(2) 0.088(2) 0.0249(17) 0.0309(18) 0.0011(17)
C91 0.170(9) 0.295(17) 0.060(4) 0.000 0.026(5) 0.000
C92 0.181(7) 0.255(9) 0.081(3) -0.035(5) 0.018(4) -0.015(8)
C93 0.181(7) 0.321(12) 0.089(4) -0.064(7) 0.039(4) -0.075(9)
C94 0.225(12) 0.251(13) 0.071(5) 0.000 0.031(7) 0.000
C95 0.60(3) 0.165(9) 0.142(9) 0.000 0.144(14) 0.000

loop_
_atom_type_symbol
_atom_type_description
_atom_type_scat_dispersion_real
_atom_type_scat_dispersion_imag
_atom_type_scat_source
C C 0.0033 0.0016 'International Tables Vol C Tables 4.2.6.8 and 6.1.1.4'
H H 0.0000 0.0000 'International Tables Vol C Tables 4.2.6.8 and 6.1.1.4'
Al Al 0.0645 0.0514 'International Tables Vol C Tables 4.2.6.8 and 6.1.1.4'
N N 0.0061 0.0033 'International Tables Vol C Tables 4.2.6.8 and 6.1.1.4'
O O 0.0106 0.0060 'International Tables Vol C Tables 4.2.6.8 and 6.1.1.4'
S S 0.1246 0.1234 'International Tables Vol C Tables 4.2.6.8 and 6.1.1.4'

loop_
_geom_angle_atom_site_label_1
_geom_angle_atom_site_label_2
_geom_angle_atom_site_label_3
_geom_angle
_geom_angle_site_symmetry_1
_geom_angle_site_symmetry_3
O2 S1 O1 116.00(10) . .
O2 S1 N1 114.91(11) . 2_755
O1 S1 N1 102.92(10) . 2_755
O2 S1 C5 108.09(13) . .
O1 S1 C5 103.67(12) . .
N1 S1 C5 110.66(13) 2_755 .
O1 Al1 N1 103.49(9) . .
O1 Al1 C4 108.04(11) . .
N1 Al1 C4 120.04(12) . .
O1 Al1 C1 106.03(9) . .
N1 Al1 C1 88.39(10) . .
C4 Al1 C1 127.54(12) . .
S1 O1 Al1 129.80(11) . .
C3 N1 S1 118.84(16) . 2_755
C3 N1 Al1 113.25(15) . .
S1 N1 Al1 125.84(12) 2_755 .
C2 C1 C11 124.2(2) . .
C2 C1 Al1 109.81(18) . .
C11 C1 Al1 124.98(18) . .
C1 C2 C17 124.7(2) . .
C1 C2 C3 120.9(2) . .
C17 C2 C3 114.3(2) . .
N1 C3 C23 111.7(2) . .
N1 C3 C2 106.97(19) . .
C23 C3 C2 114.1(2) . .
N1 C3 H3 107.9 . .
C23 C3 H3 107.9 . .
C2 C3 H3 107.9 . .
Al1 C4 H4A 109.5 . .
Al1 C4 H4B 109.5 . .
H4A C4 H4B 109.5 . .
Al1 C4 H4C 109.5 . .
H4A C4 H4C 109.5 . .
H4B C4 H4C 109.5 . .
C10 C5 C6 120.6(3) . .
C10 C5 S1 120.4(2) . .
C6 C5 S1 119.0(3) . .
C5 C6 C7 118.6(4) . .
C5 C6 H6 120.7 . .
C7 C6 H6 120.7 . .
C8 C7 C6 121.4(4) . .
C8 C7 H7 119.3 . .
C6 C7 H7 119.3 . .
C7 C8 C9 120.8(4) . .
C7 C8 H8 119.6 . .
C9 C8 H8 119.6 . .
C8 C9 C10 119.9(4) . .
C8 C9 H9 120.1 . .
C10 C9 H9 120.1 . .
C5 C10 C9 118.7(4) . .
C5 C10 H10 120.6 . .
C9 C10 H10 120.6 . .
C16 C11 C12 117.1(2) . .
C16 C11 C1 120.6(2) . .
C12 C11 C1 122.0(2) . .
C13 C12 C11 120.7(3) . .
C13 C12 H12 119.6 . .
C11 C12 H12 119.6 . .
C14 C13 C12 121.3(3) . .
C14 C13 H13 119.3 . .
C12 C13 H13 119.3 . .
C15 C14 C13 118.5(3) . .
C15 C14 H14 120.7 . .
C13 C14 H14 120.7 . .
C14 C15 C16 121.0(3) . .
C14 C15 H15 119.5 . .
C16 C15 H15 119.5 . .
C15 C16 C11 121.3(3) . .
C15 C16 H16 119.4 . .
C11 C16 H16 119.4 . .
C22 C17 C18 118.6(3) . .
C22 C17 C2 121.2(2) . .
C18 C17 C2 120.2(3) . .
C17 C18 C19 119.1(3) . .
C17 C18 H18 120.4 . .
C19 C18 H18 120.4 . .
C20 C19 C18 121.1(3) . .
C20 C19 H19 119.4 . .
C18 C19 H19 119.4 . .
C19 C20 C21 120.3(3) . .
C19 C20 H20 119.9 . .
C21 C20 H20 119.9 . .
C20 C21 C22 119.6(3) . .
C20 C21 H21 120.2 . .
C22 C21 H21 120.2 . .
C17 C22 C21 121.2(3) . .
C17 C22 H22 119.4 . .
C21 C22 H22 119.4 . .
C24 C23 C28 117.9(3) . .
C24 C23 C3 121.2(3) . .
C28 C23 C3 120.9(3) . .
C23 C24 C25 121.0(3) . .
C23 C24 H24 119.5 . .
C25 C24 H24 119.5 . .
C26 C25 C24 120.2(4) . .
C26 C25 H25 119.9 . .
C24 C25 H25 119.9 . .
C25 C26 C27 119.8(4) . .
C25 C26 H26 120.1 . .
C27 C26 H26 120.1 . .
C26 C27 C28 119.7(4) . .
C26 C27 H27 120.1 . .
C28 C27 H27 120.1 . .
C23 C28 C27 121.4(3) . .
C23 C28 H28 119.3 . .
C27 C28 H28 119.3 . .
C92 C91 C92 115.8(13) 2_655 .
C92 C91 C95 122.1(7) 2_655 .
C92 C91 C95 122.1(7) . .
C91 C92 C93 124.6(11) . .
C91 C92 H92 117.7 . .
C93 C92 H92 117.7 . .
C92 C93 C94 118.5(10) . .
C92 C93 H93 120.8 . .
C94 C93 H93 120.8 . .
C93 C94 C93 118.1(13) 2_655 .
C93 C94 H94 121.0 2_655 .
C93 C94 H94 121.0 . .

loop_
_geom_bond_atom_site_label_1
_geom_bond_atom_site_label_2
_geom_bond_distance
_geom_bond_site_symmetry_2
S1 O2 1.4271(18) .
S1 O1 1.5043(17) .
S1 N1 1.571(2) 2_755
S1 C5 1.759(3) .
Al1 O1 1.8691(18) .
Al1 N1 1.882(2) .
Al1 C4 1.940(3) .
Al1 C1 1.945(3) .
N1 C3 1.502(3) .
N1 S1 1.571(2) 2_755
C1 C2 1.341(3) .
C1 C11 1.489(3) .
C2 C17 1.496(3) .
C2 C3 1.526(3) .
C3 C23 1.506(4) .
C3 H3 0.9800 .
C4 H4A 0.9600 .
C4 H4B 0.9600 .
C4 H4C 0.9600 .
C5 C10 1.371(4) .
C5 C6 1.376(4) .
C6 C7 1.378(5) .
C6 H6 0.9300 .
C7 C8 1.326(6) .
C7 H7 0.9300 .
C8 C9 1.356(6) .
C8 H8 0.9300 .
C9 C10 1.394(5) .
C9 H9 0.9300 .
C10 H10 0.9300 .
C11 C16 1.380(4) .
C11 C12 1.387(4) .
C12 C13 1.374(4) .
C12 H12 0.9300 .
C13 C14 1.367(4) .
C13 H13 0.9300 .
C14 C15 1.357(5) .
C14 H14 0.9300 .
C15 C16 1.378(4) .
C15 H15 0.9300 .
C16 H16 0.9300 .
C17 C22 1.377(4) .
C17 C18 1.382(4) .
C18 C19 1.400(5) .
C18 H18 0.9300 .
C19 C20 1.349(5) .
C19 H19 0.9300 .
C20 C21 1.360(5) .
C20 H20 0.9300 .
C21 C22 1.384(4) .
C21 H21 0.9300 .
C22 H22 0.9300 .
C23 C24 1.368(4) .
C23 C28 1.372(4) .
C24 C25 1.386(4) .
C24 H24 0.9300 .
C25 C26 1.352(5) .
C25 H25 0.9300 .
C26 C27 1.369(6) .
C26 H26 0.9300 .
C27 C28 1.377(5) .
C27 H27 0.9300 .
C28 H28 0.9300 .
C91 C92 1.345(8) 2_655
C91 C92 1.345(8) .
C91 C95 1.439(12) .
C92 C93 1.353(9) .
C92 H92 0.9300 .
C93 C94 1.398(9) .
C93 H93 0.9300 .
C94 C93 1.398(9) 2_655
C94 H94 0.9300 .

loop_
_geom_torsion_atom_site_label_1
_geom_torsion_atom_site_label_2
_geom_torsion_atom_site_label_3
_geom_torsion_atom_site_label_4
_geom_torsion
_geom_torsion_site_symmetry_1
_geom_torsion_site_symmetry_4
O2 S1 O1 Al1 33.60(17) . .
N1 S1 O1 Al1 -92.74(15) 2_755 .
C5 S1 O1 Al1 151.90(15) . .
N1 Al1 O1 S1 25.54(15) . .
C4 Al1 O1 S1 153.83(14) . .
C1 Al1 O1 S1 -66.68(15) . .
O1 Al1 N1 C3 -98.20(16) . .
C4 Al1 N1 C3 141.36(17) . .
C1 Al1 N1 C3 7.89(17) . .
O1 Al1 N1 S1 65.13(16) . 2_755
C4 Al1 N1 S1 -55.3(2) . 2_755
C1 Al1 N1 S1 171.23(16) . 2_755
O1 Al1 C1 C2 96.87(19) . .
N1 Al1 C1 C2 -6.70(19) . .
C4 Al1 C1 C2 -134.3(2) . .
O1 Al1 C1 C11 -72.0(2) . .
N1 Al1 C1 C11 -175.6(2) . .
C4 Al1 C1 C11 56.8(3) . .
C11 C1 C2 C17 -3.0(4) . .
Al1 C1 C2 C17 -172.0(2) . .
C11 C1 C2 C3 173.2(2) . .
Al1 C1 C2 C3 4.2(3) . .
S1 N1 C3 C23 62.8(3) 2_755 .
Al1 N1 C3 C23 -132.55(18) . .
S1 N1 C3 C2 -171.64(16) 2_755 .
Al1 N1 C3 C2 -7.0(2) . .
C1 C2 C3 N1 1.7(3) . .
C17 C2 C3 N1 178.2(2) . .
C1 C2 C3 C23 125.8(3) . .
C17 C2 C3 C23 -57.7(3) . .
O2 S1 C5 C10 -176.2(2) . .
O1 S1 C5 C10 60.1(3) . .
N1 S1 C5 C10 -49.6(3) 2_755 .
O2 S1 C5 C6 0.4(3) . .
O1 S1 C5 C6 -123.3(3) . .
N1 S1 C5 C6 127.0(3) 2_755 .
C10 C5 C6 C7 0.0(5) . .
S1 C5 C6 C7 -176.6(3) . .
C5 C6 C7 C8 0.3(7) . .
C6 C7 C8 C9 -1.1(7) . .
C7 C8 C9 C10 1.5(7) . .
C6 C5 C10 C9 0.5(5) . .
S1 C5 C10 C9 177.0(3) . .
C8 C9 C10 C5 -1.2(6) . .
C2 C1 C11 C16 133.5(3) . .
Al1 C1 C11 C16 -59.2(3) . .
C2 C1 C11 C12 -51.3(4) . .
Al1 C1 C11 C12 116.0(3) . .
C16 C11 C12 C13 -0.3(5) . .
C1 C11 C12 C13 -175.6(3) . .
C11 C12 C13 C14 -0.3(5) . .
C12 C13 C14 C15 0.6(6) . .
C13 C14 C15 C16 -0.4(6) . .
C14 C15 C16 C11 -0.2(5) . .
C12 C11 C16 C15 0.5(4) . .
C1 C11 C16 C15 175.9(3) . .
C1 C2 C17 C22 116.4(3) . .
C3 C2 C17 C22 -60.0(3) . .
C1 C2 C17 C18 -60.8(4) . .
C3 C2 C17 C18 122.8(3) . .
C22 C17 C18 C19 -1.2(5) . .
C2 C17 C18 C19 176.1(3) . .
C17 C18 C19 C20 0.8(6) . .
C18 C19 C20 C21 -0.6(7) . .
C19 C20 C21 C22 0.9(6) . .
C18 C17 C22 C21 1.4(5) . .
C2 C17 C22 C21 -175.8(3) . .
C20 C21 C22 C17 -1.3(6) . .
N1 C3 C23 C24 62.4(3) . .
C2 C3 C23 C24 -59.1(3) . .
N1 C3 C23 C28 -114.9(3) . .
C2 C3 C23 C28 123.6(3) . .
C28 C23 C24 C25 1.5(5) . .
C3 C23 C24 C25 -175.9(3) . .
C23 C24 C25 C26 -0.4(6) . .
C24 C25 C26 C27 -0.7(6) . .
C25 C26 C27 C28 0.8(6) . .
C24 C23 C28 C27 -1.4(5) . .
C3 C23 C28 C27 176.0(3) . .
C26 C27 C28 C23 0.3(6) . .
C92 C91 C92 C93 0.2(5) 2_655 .
C95 C91 C92 C93 -179.8(5) . .
C91 C92 C93 C94 -0.4(9) . .
C92 C93 C94 C93 0.2(4) . 2_655
